data_4082148
loop_
_publ_author_name
'Giffin, Kaitie A.'
'Harrison, Daniel J.'
'Korobkov, Ilia'
'Baker, R. Tom'

_publ_section_title
;
 Activation of C--F and Ni--C Bonds of [P,S]-Ligated Nickel
 Perfluorometallacycles
;
_journal_issue 24
_journal_name_full Organometallics
_journal_page_first 7424
_journal_paper_doi 10.1021/om400933k
_journal_volume 32
_journal_year 2013
_chemical_formula_sum 'C26 H23 F8 Ni P S'
_chemical_formula_weight 609.18
_chemical_name_systematic
; 
 ? 
;
_space_group_IT_number 15
_symmetry_cell_setting monoclinic
_symmetry_space_group_name_Hall '-C 2yc'
_symmetry_space_group_name_H-M 'C 1 2/c 1'
_atom_sites_solution_hydrogens geom
_atom_sites_solution_primary direct
_atom_sites_solution_secondary difmap
_audit_creation_method SHELXL-97
_cell_angle_alpha 90.00
_cell_angle_beta 110.243(2)
_cell_angle_gamma 90.00
_cell_formula_units_Z 8
_cell_length_a 30.7077(10)
_cell_length_b 9.2084(3)
_cell_length_c 18.7702(7)
_cell_measurement_reflns_used 9906
_cell_measurement_temperature 200(2)
_cell_measurement_theta_max 28.30
_cell_measurement_theta_min 2.32
_cell_volume 4979.8(3)
_computing_cell_refinement 'APEX II, Bruker (2009)'
_computing_data_collection 'APEX II, Bruker (2009)'
_computing_data_reduction 'XPREP, Bruker (2009)'
_computing_molecular_graphics 'SHELXTL, Bruker (2004)'
_computing_publication_material 'SHELXTL, Bruker (2004)'
_computing_structure_refinement 'SHELXL-97 (Sheldrick, 2008)'
_computing_structure_solution 'SHELXS-97 (Sheldrick, 2008)'
_diffrn_ambient_temperature 200(2)
_diffrn_measured_fraction_theta_full 0.987
_diffrn_measured_fraction_theta_max 0.987
_diffrn_measurement_device_type 'Bruker APEX-II CCD'
_diffrn_measurement_method '\f and \w scans'
_diffrn_radiation_monochromator graphite
_diffrn_radiation_source 'fine-focus sealed tube'
_diffrn_radiation_type MoK\a
_diffrn_radiation_wavelength 0.71073
_diffrn_reflns_av_R_equivalents 0.0211
_diffrn_reflns_av_sigmaI/netI 0.0186
_diffrn_reflns_limit_h_max 40
_diffrn_reflns_limit_h_min -40
_diffrn_reflns_limit_k_max 12
_diffrn_reflns_limit_k_min -12
_diffrn_reflns_limit_l_max 23
_diffrn_reflns_limit_l_min -25
_diffrn_reflns_number 23197
_diffrn_reflns_theta_full 28.31
_diffrn_reflns_theta_max 28.31
_diffrn_reflns_theta_min 2.26
_exptl_absorpt_coefficient_mu 1.002
_exptl_absorpt_correction_T_max 0.9423
_exptl_absorpt_correction_T_min 0.7333
_exptl_absorpt_correction_type multi-scan
_exptl_absorpt_process_details 'SADABS, Bruker (2003)'
_exptl_crystal_colour colourless
_exptl_crystal_density_diffrn 1.625
_exptl_crystal_density_meas ?
_exptl_crystal_density_method 'not measured'
_exptl_crystal_description plate
_exptl_crystal_F_000 2480
_exptl_crystal_size_max 0.33
_exptl_crystal_size_mid 0.14
_exptl_crystal_size_min 0.06
_refine_diff_density_max 0.423
_refine_diff_density_min -0.370
_refine_diff_density_rms 0.055
_refine_ls_extinction_method none
_refine_ls_goodness_of_fit_ref 1.038
_refine_ls_hydrogen_treatment constr
_refine_ls_matrix_type full
_refine_ls_number_parameters 334
_refine_ls_number_reflns 6115
_refine_ls_number_restraints 0
_refine_ls_restrained_S_all 1.038
_refine_ls_R_factor_all 0.0297
_refine_ls_R_factor_gt 0.0257
_refine_ls_shift/su_max 0.002
_refine_ls_shift/su_mean 0.000
_refine_ls_structure_factor_coef Fsqd
_refine_ls_weighting_details 'calc w=1/[\s^2^(Fo^2^)+(0.0475P)^2^+1.8178P] where P=(Fo^2^+2Fc^2^)/3'
_refine_ls_weighting_scheme calc
_refine_ls_wR_factor_gt 0.0709
_refine_ls_wR_factor_ref 0.0736
_reflns_number_gt 5504
_reflns_number_total 6115
_reflns_threshold_expression >2sigma(I)
_cod_data_source_file om400933k_si_002.cif
_cod_data_source_block tb086
_cod_depositor_comments
;
The following automatic conversions were performed:

'_symmetry_cell_setting' value 'Monoclinic' changed to 'monoclinic'
according to /home/saulius/struct/CIF-dictionaries/cif_core.dic
dictionary named 'cif_core.dic' version 2.4.2 from 2011-04-26.

Automatic conversion script
Id: cif_fix_values 1891 2012-01-12 08:04:46Z andrius 

The following automatic conversions were performed:

'_exptl_crystal_density_meas' value 'n/a' was changed to '?' - the
value is perceived as not measured.

Automatic conversion script
Id: cif_fix_values 3008 2015-01-20 13:52:24Z robertas 
;
_cod_original_sg_symbol_H-M C2/c
_cod_database_code 4082148

loop_
_symmetry_equiv_pos_as_xyz
'x, y, z'
'-x, y, -z+1/2'
'x+1/2, y+1/2, z'
'-x+1/2, y+1/2, -z+1/2'
'-x, -y, -z'
'x, -y, z-1/2'
'-x+1/2, -y+1/2, -z'
'x+1/2, -y+1/2, z-1/2'

loop_
_atom_site_label
_atom_site_type_symbol
_atom_site_fract_x
_atom_site_fract_y
_atom_site_fract_z
_atom_site_U_iso_or_equiv
_atom_site_adp_type
_atom_site_occupancy
_atom_site_symmetry_multiplicity
_atom_site_calc_flag
_atom_site_refinement_flags
Ni1 Ni 0.110770(5) 0.786028(17) 0.185680(9) 0.01878(6) Uani 1 1 d .
S1 S 0.049306(10) 0.85193(3) 0.087829(18) 0.02000(7) Uani 1 1 d .
P1 P 0.139472(11) 0.67337(3) 0.107138(18) 0.01856(7) Uani 1 1 d .
F1 F 0.05484(3) 0.78118(12) 0.27298(6) 0.0419(2) Uani 1 1 d .
F2 F 0.05926(4) 1.00189(11) 0.23301(5) 0.0446(2) Uani 1 1 d .
F3 F 0.10694(4) 0.92625(12) 0.39117(5) 0.0447(2) Uani 1 1 d .
F4 F 0.14380(4) 1.03632(10) 0.32687(6) 0.0434(2) Uani 1 1 d .
F5 F 0.13966(4) 0.66767(11) 0.36746(6) 0.0451(2) Uani 1 1 d .
F6 F 0.19743(4) 0.81822(13) 0.40604(5) 0.0477(3) Uani 1 1 d .
F7 F 0.18876(4) 0.62810(11) 0.28028(5) 0.0453(3) Uani 1 1 d .
F8 F 0.19856(3) 0.86133(12) 0.26910(5) 0.0420(2) Uani 1 1 d .
C1 C 0.09643(4) 0.69576(13) 0.01233(7) 0.0193(2) Uani 1 1 d .
C2 C 0.10306(5) 0.64470(14) -0.05345(7) 0.0231(2) Uani 1 1 d .
H2A H 0.1286 0.5828 -0.0489 0.028 Uiso 1 1 calc R
C3 C 0.07298(5) 0.68283(14) -0.12530(7) 0.0235(3) Uani 1 1 d .
C4 C 0.03562(5) 0.77298(15) -0.13072(8) 0.0262(3) Uani 1 1 d .
H4A H 0.0152 0.8017 -0.1794 0.031 Uiso 1 1 calc R
C5 C 0.02759(5) 0.82165(15) -0.06661(8) 0.0253(3) Uani 1 1 d .
H5A H 0.0017 0.8824 -0.0714 0.030 Uiso 1 1 calc R
C6 C 0.05770(4) 0.78099(13) 0.00520(7) 0.0200(2) Uani 1 1 d .
C7 C 0.08083(6) 0.62944(18) -0.19558(8) 0.0349(3) Uani 1 1 d .
H7A H 0.1084 0.5671 -0.1811 0.052 Uiso 1 1 calc R
H7B H 0.0855 0.7126 -0.2247 0.052 Uiso 1 1 calc R
H7C H 0.0537 0.5739 -0.2267 0.052 Uiso 1 1 calc R
C8 C 0.15061(4) 0.47902(14) 0.11755(7) 0.0228(2) Uani 1 1 d .
C9 C 0.18125(6) 0.41032(17) 0.08838(10) 0.0381(4) Uani 1 1 d .
H9A H 0.1979 0.4655 0.0635 0.046 Uiso 1 1 calc R
C10 C 0.18736(7) 0.26069(19) 0.09581(13) 0.0499(5) Uani 1 1 d .
H10A H 0.2083 0.2139 0.0761 0.060 Uiso 1 1 calc R
C11 C 0.16305(7) 0.17950(17) 0.13175(11) 0.0441(4) Uani 1 1 d .
H11A H 0.1676 0.0775 0.1370 0.053 Uiso 1 1 calc R
C12 C 0.13238(6) 0.24659(17) 0.15973(9) 0.0373(3) Uani 1 1 d .
H12A H 0.1153 0.1906 0.1834 0.045 Uiso 1 1 calc R
C13 C 0.12632(5) 0.39635(15) 0.15343(8) 0.0288(3) Uani 1 1 d .
H13A H 0.1055 0.4424 0.1737 0.035 Uiso 1 1 calc R
C14 C 0.19170(4) 0.75237(14) 0.09809(7) 0.0219(2) Uani 1 1 d .
C15 C 0.23489(5) 0.71810(17) 0.15168(9) 0.0328(3) Uani 1 1 d .
H15A H 0.2371 0.6496 0.1906 0.039 Uiso 1 1 calc R
C16 C 0.27464(5) 0.7840(2) 0.14803(10) 0.0397(4) Uani 1 1 d .
H16A H 0.3040 0.7603 0.1845 0.048 Uiso 1 1 calc R
C17 C 0.27188(6) 0.88376(18) 0.09187(10) 0.0380(3) Uani 1 1 d .
H17A H 0.2993 0.9289 0.0900 0.046 Uiso 1 1 calc R
C18 C 0.22953(6) 0.91804(16) 0.03844(9) 0.0348(3) Uani 1 1 d .
H18A H 0.2278 0.9857 -0.0007 0.042 Uiso 1 1 calc R
C19 C 0.18923(5) 0.85351(15) 0.04171(8) 0.0274(3) Uani 1 1 d .
H19A H 0.1600 0.8786 0.0053 0.033 Uiso 1 1 calc R
C20 C -0.00085(5) 0.74815(17) 0.09503(8) 0.0281(3) Uani 1 1 d .
H20A H -0.0082 0.7896 0.1388 0.034 Uiso 1 1 calc R
C21 C 0.01177(6) 0.59036(18) 0.11347(12) 0.0443(4) Uani 1 1 d .
H21A H -0.0152 0.5379 0.1170 0.066 Uiso 1 1 calc R
H21B H 0.0375 0.5837 0.1621 0.066 Uiso 1 1 calc R
H21C H 0.0212 0.5473 0.0733 0.066 Uiso 1 1 calc R
C22 C -0.04410(5) 0.7660(2) 0.02506(10) 0.0379(3) Uani 1 1 d .
H22A H -0.0696 0.7096 0.0314 0.057 Uiso 1 1 calc R
H22B H -0.0378 0.7311 -0.0197 0.057 Uiso 1 1 calc R
H22C H -0.0528 0.8688 0.0184 0.057 Uiso 1 1 calc R
C23 C 0.16625(5) 0.75933(16) 0.27225(8) 0.0281(3) Uani 1 1 d .
C24 C 0.15817(6) 0.78804(16) 0.34739(8) 0.0306(3) Uani 1 1 d .
C25 C 0.12279(5) 0.91019(16) 0.33250(8) 0.0295(3) Uani 1 1 d .
C26 C 0.08511(5) 0.87573(15) 0.25643(8) 0.0269(3) Uani 1 1 d .

loop_
_atom_site_aniso_label
_atom_site_aniso_U_11
_atom_site_aniso_U_22
_atom_site_aniso_U_33
_atom_site_aniso_U_23
_atom_site_aniso_U_13
_atom_site_aniso_U_12
Ni1 0.02050(9) 0.02000(9) 0.01645(9) -0.00145(5) 0.00716(7) 0.00096(6)
S1 0.01989(15) 0.02103(14) 0.02002(15) -0.00092(11) 0.00810(12) 0.00317(10)
P1 0.01833(15) 0.02113(15) 0.01607(15) 0.00024(11) 0.00577(11) 0.00350(11)
F1 0.0375(5) 0.0617(6) 0.0340(5) -0.0102(4) 0.0219(4) -0.0171(4)
F2 0.0517(6) 0.0464(5) 0.0349(5) -0.0052(4) 0.0140(4) 0.0239(5)
F3 0.0562(6) 0.0571(6) 0.0275(5) -0.0142(4) 0.0229(4) -0.0009(5)
F4 0.0535(6) 0.0275(4) 0.0491(6) -0.0092(4) 0.0176(5) -0.0105(4)
F5 0.0677(7) 0.0345(5) 0.0351(5) 0.0078(4) 0.0204(5) -0.0011(5)
F6 0.0438(6) 0.0662(7) 0.0232(5) -0.0126(4) -0.0011(4) 0.0024(5)
F7 0.0527(6) 0.0481(6) 0.0260(5) -0.0013(4) 0.0020(4) 0.0264(5)
F8 0.0297(5) 0.0619(6) 0.0340(5) -0.0087(4) 0.0104(4) -0.0122(4)
C1 0.0192(6) 0.0215(5) 0.0173(6) 0.0000(4) 0.0063(5) 0.0005(4)
C2 0.0210(6) 0.0275(6) 0.0218(6) -0.0029(5) 0.0087(5) 0.0012(5)
C3 0.0270(6) 0.0253(6) 0.0187(6) -0.0012(5) 0.0083(5) -0.0034(5)
C4 0.0280(7) 0.0290(6) 0.0182(6) 0.0019(5) 0.0035(5) 0.0018(5)
C5 0.0244(6) 0.0270(6) 0.0225(6) 0.0027(5) 0.0056(5) 0.0074(5)
C6 0.0216(6) 0.0212(6) 0.0180(6) -0.0007(4) 0.0077(5) 0.0008(4)
C7 0.0415(8) 0.0440(8) 0.0198(7) -0.0041(6) 0.0114(6) 0.0054(7)
C8 0.0260(6) 0.0221(6) 0.0187(6) 0.0015(5) 0.0057(5) 0.0036(5)
C9 0.0447(9) 0.0286(7) 0.0501(10) 0.0008(7) 0.0278(8) 0.0071(6)
C10 0.0605(12) 0.0310(8) 0.0689(13) -0.0036(8) 0.0361(10) 0.0136(8)
C11 0.0623(11) 0.0223(7) 0.0449(10) -0.0003(7) 0.0149(9) 0.0071(7)
C12 0.0534(10) 0.0278(7) 0.0313(8) 0.0055(6) 0.0154(7) -0.0006(7)
C13 0.0357(7) 0.0283(6) 0.0242(6) 0.0036(5) 0.0126(6) 0.0032(6)
C14 0.0212(6) 0.0233(6) 0.0218(6) -0.0023(5) 0.0080(5) 0.0016(5)
C15 0.0248(7) 0.0421(8) 0.0292(8) 0.0046(6) 0.0065(6) 0.0034(6)
C16 0.0207(7) 0.0535(10) 0.0401(9) -0.0035(7) 0.0045(6) -0.0017(6)
C17 0.0302(7) 0.0401(8) 0.0484(9) -0.0101(7) 0.0197(7) -0.0105(6)
C18 0.0390(8) 0.0293(7) 0.0407(9) 0.0017(6) 0.0196(7) -0.0044(6)
C19 0.0272(7) 0.0254(6) 0.0286(7) 0.0029(5) 0.0084(5) 0.0020(5)
C20 0.0227(6) 0.0353(7) 0.0285(7) -0.0011(6) 0.0116(5) -0.0035(5)
C21 0.0396(9) 0.0349(8) 0.0563(11) 0.0093(8) 0.0139(8) -0.0089(7)
C22 0.0227(7) 0.0494(9) 0.0387(9) -0.0015(7) 0.0072(6) -0.0020(6)
C23 0.0288(7) 0.0316(7) 0.0216(6) -0.0028(5) 0.0060(5) 0.0032(5)
C24 0.0379(8) 0.0332(7) 0.0182(6) -0.0020(5) 0.0064(6) -0.0026(6)
C25 0.0391(8) 0.0284(7) 0.0244(7) -0.0073(5) 0.0154(6) -0.0050(6)
C26 0.0293(7) 0.0288(6) 0.0255(7) -0.0024(5) 0.0132(5) 0.0007(5)

loop_
_atom_type_symbol
_atom_type_description
_atom_type_scat_dispersion_real
_atom_type_scat_dispersion_imag
_atom_type_scat_source
C C 0.0033 0.0016 'International Tables Vol C Tables 4.2.6.8 and 6.1.1.4'
H H 0.0000 0.0000 'International Tables Vol C Tables 4.2.6.8 and 6.1.1.4'
P P 0.1023 0.0942 'International Tables Vol C Tables 4.2.6.8 and 6.1.1.4'
S S 0.1246 0.1234 'International Tables Vol C Tables 4.2.6.8 and 6.1.1.4'
F F 0.0171 0.0103 'International Tables Vol C Tables 4.2.6.8 and 6.1.1.4'
Ni Ni 0.3393 1.1124 'International Tables Vol C Tables 4.2.6.8 and 6.1.1.4'

loop_
_geom_angle_atom_site_label_1
_geom_angle_atom_site_label_2
_geom_angle_atom_site_label_3
_geom_angle
C23 Ni1 C26 85.82(6)
C23 Ni1 S1 171.41(5)
C26 Ni1 S1 91.12(4)
C23 Ni1 P1 93.57(4)
C26 Ni1 P1 177.23(4)
S1 Ni1 P1 89.860(13)
C6 S1 C20 104.37(6)
C6 S1 Ni1 106.44(4)
C20 S1 Ni1 106.80(5)
C14 P1 C8 105.30(6)
C14 P1 C1 103.18(6)
C8 P1 C1 105.17(6)
C14 P1 Ni1 116.11(4)
C8 P1 Ni1 119.43(4)
C1 P1 Ni1 105.96(4)
C6 C1 C2 118.98(12)
C6 C1 P1 117.64(10)
C2 C1 P1 123.01(10)
C3 C2 C1 121.33(12)
C4 C3 C2 118.42(12)
C4 C3 C7 120.63(13)
C2 C3 C7 120.94(13)
C5 C4 C3 121.35(13)
C4 C5 C6 119.67(12)
C1 C6 C5 120.15(12)
C1 C6 S1 119.94(10)
C5 C6 S1 119.68(10)
C13 C8 C9 119.31(13)
C13 C8 P1 118.53(10)
C9 C8 P1 122.12(11)
C8 C9 C10 119.76(15)
C11 C10 C9 120.43(16)
C12 C11 C10 119.98(15)
C11 C12 C13 120.16(15)
C12 C13 C8 120.35(14)
C19 C14 C15 119.18(13)
C19 C14 P1 121.33(10)
C15 C14 P1 119.36(11)
C16 C15 C14 119.93(15)
C17 C16 C15 120.50(15)
C18 C17 C16 120.17(14)
C17 C18 C19 119.99(14)
C18 C19 C14 120.22(13)
C22 C20 C21 112.32(14)
C22 C20 S1 112.35(11)
C21 C20 S1 110.95(10)
F8 C23 F7 105.13(12)
F8 C23 C24 105.58(11)
F7 C23 C24 106.58(12)
F8 C23 Ni1 108.45(10)
F7 C23 Ni1 118.07(10)
C24 C23 Ni1 112.13(10)
F6 C24 F5 106.45(12)
F6 C24 C25 112.14(12)
F5 C24 C25 108.30(13)
F6 C24 C23 113.65(13)
F5 C24 C23 109.29(12)
C25 C24 C23 106.88(12)
F4 C25 F3 106.55(11)
F4 C25 C24 108.69(12)
F3 C25 C24 111.43(12)
F4 C25 C26 109.46(12)
F3 C25 C26 114.36(12)
C24 C25 C26 106.26(11)
F1 C26 F2 104.01(11)
F1 C26 C25 105.72(11)
F2 C26 C25 106.68(11)
F1 C26 Ni1 110.35(9)
F2 C26 Ni1 117.42(9)
C25 C26 Ni1 111.78(9)

loop_
_geom_bond_atom_site_label_1
_geom_bond_atom_site_label_2
_geom_bond_distance
Ni1 C23 1.9204(14)
Ni1 C26 1.9470(13)
Ni1 S1 2.2147(3)
Ni1 P1 2.2194(3)
S1 C6 1.7819(13)
S1 C20 1.8569(14)
P1 C14 1.8218(13)
P1 C8 1.8198(13)
P1 C1 1.8245(13)
F1 C26 1.3852(17)
F2 C26 1.3897(17)
F3 C25 1.3574(16)
F4 C25 1.3503(17)
F5 C24 1.3570(18)
F6 C24 1.3507(18)
F7 C23 1.3743(17)
F8 C23 1.3823(18)
C1 C6 1.3922(17)
C1 C2 1.4003(17)
C2 C3 1.3904(19)
C3 C4 1.391(2)
C3 C7 1.5033(19)
C4 C5 1.384(2)
C5 C6 1.3963(18)
C8 C13 1.3917(19)
C8 C9 1.3933(19)
C9 C10 1.391(2)
C10 C11 1.385(3)
C11 C12 1.374(3)
C12 C13 1.391(2)
C14 C19 1.3918(19)
C14 C15 1.3955(19)
C15 C16 1.386(2)
C16 C17 1.379(3)
C17 C18 1.376(2)
C18 C19 1.393(2)
C20 C22 1.519(2)
C20 C21 1.513(2)
C23 C24 1.537(2)
C24 C25 1.521(2)
C25 C26 1.528(2)

loop_
_geom_torsion_atom_site_label_1
_geom_torsion_atom_site_label_2
_geom_torsion_atom_site_label_3
_geom_torsion_atom_site_label_4
_geom_torsion
C23 Ni1 S1 C6 113.3(3)
C26 Ni1 S1 C6 -177.76(6)
P1 Ni1 S1 C6 -0.35(4)
C23 Ni1 S1 C20 -135.6(3)
C26 Ni1 S1 C20 -66.70(7)
P1 Ni1 S1 C20 110.71(5)
C23 Ni1 P1 C14 -59.91(7)
C26 Ni1 P1 C14 -137.1(9)
S1 Ni1 P1 C14 112.21(5)
C23 Ni1 P1 C8 67.96(7)
C26 Ni1 P1 C8 -9.2(9)
S1 Ni1 P1 C8 -119.91(5)
C23 Ni1 P1 C1 -173.75(6)
C26 Ni1 P1 C1 109.1(9)
S1 Ni1 P1 C1 -1.63(4)
C14 P1 C1 C6 -118.42(10)
C8 P1 C1 C6 131.44(10)
Ni1 P1 C1 C6 4.06(11)
C14 P1 C1 C2 54.55(12)
C8 P1 C1 C2 -55.59(12)
Ni1 P1 C1 C2 177.02(10)
C6 C1 C2 C3 2.93(19)
P1 C1 C2 C3 -169.94(10)
C1 C2 C3 C4 -0.4(2)
C1 C2 C3 C7 178.99(13)
C2 C3 C4 C5 -1.4(2)
C7 C3 C4 C5 179.22(14)
C3 C4 C5 C6 0.6(2)
C2 C1 C6 C5 -3.76(19)
P1 C1 C6 C5 169.49(10)
C2 C1 C6 S1 -178.13(9)
P1 C1 C6 S1 -4.87(14)
C4 C5 C6 C1 2.1(2)
C4 C5 C6 S1 176.43(11)
C20 S1 C6 C1 -109.60(11)
Ni1 S1 C6 C1 3.15(11)
C20 S1 C6 C5 76.01(12)
Ni1 S1 C6 C5 -171.25(10)
C14 P1 C8 C13 155.97(11)
C1 P1 C8 C13 -95.42(11)
Ni1 P1 C8 C13 23.27(13)
C14 P1 C8 C9 -26.43(14)
C1 P1 C8 C9 82.17(14)
Ni1 P1 C8 C9 -159.14(11)
C13 C8 C9 C10 -0.4(3)
P1 C8 C9 C10 -177.93(15)
C8 C9 C10 C11 0.3(3)
C9 C10 C11 C12 0.6(3)
C10 C11 C12 C13 -1.3(3)
C11 C12 C13 C8 1.2(2)
C9 C8 C13 C12 -0.4(2)
P1 C8 C13 C12 177.31(12)
C8 P1 C14 C19 132.94(11)
C1 P1 C14 C19 22.89(13)
Ni1 P1 C14 C19 -92.52(11)
C8 P1 C14 C15 -51.30(13)
C1 P1 C14 C15 -161.34(11)
Ni1 P1 C14 C15 83.25(12)
C19 C14 C15 C16 -0.3(2)
P1 C14 C15 C16 -176.21(13)
C14 C15 C16 C17 0.2(3)
C15 C16 C17 C18 -0.5(3)
C16 C17 C18 C19 1.0(2)
C17 C18 C19 C14 -1.2(2)
C15 C14 C19 C18 0.8(2)
P1 C14 C19 C18 176.62(11)
C6 S1 C20 C22 -59.06(12)
Ni1 S1 C20 C22 -171.54(10)
C6 S1 C20 C21 67.61(13)
Ni1 S1 C20 C21 -44.87(12)
C26 Ni1 C23 F8 -104.07(10)
S1 Ni1 C23 F8 -34.8(4)
P1 Ni1 C23 F8 78.64(9)
C26 Ni1 C23 F7 136.61(12)
S1 Ni1 C23 F7 -154.1(2)
P1 Ni1 C23 F7 -40.68(11)
C26 Ni1 C23 C24 12.13(11)
S1 Ni1 C23 C24 81.4(3)
P1 Ni1 C23 C24 -165.16(10)
F8 C23 C24 F6 -41.17(16)
F7 C23 C24 F6 70.29(16)
Ni1 C23 C24 F6 -159.08(10)
F8 C23 C24 F5 -159.91(12)
F7 C23 C24 F5 -48.46(16)
Ni1 C23 C24 F5 82.17(13)
F8 C23 C24 C25 83.10(14)
F7 C23 C24 C25 -165.45(11)
Ni1 C23 C24 C25 -34.82(14)
F6 C24 C25 F4 51.20(16)
F5 C24 C25 F4 168.37(11)
C23 C24 C25 F4 -73.98(14)
F6 C24 C25 F3 -65.92(16)
F5 C24 C25 F3 51.25(15)
C23 C24 C25 F3 168.90(12)
F6 C24 C25 C26 168.91(12)
F5 C24 C25 C26 -73.92(14)
C23 C24 C25 C26 43.73(15)
F4 C25 C26 F1 -158.38(11)
F3 C25 C26 F1 -38.93(16)
C24 C25 C26 F1 84.43(13)
F4 C25 C26 F2 -48.08(14)
F3 C25 C26 F2 71.37(15)
C24 C25 C26 F2 -165.28(11)
F4 C25 C26 Ni1 81.52(12)
F3 C25 C26 Ni1 -159.03(10)
C24 C25 C26 Ni1 -35.67(14)
C23 Ni1 C26 F1 -103.79(10)
S1 Ni1 C26 F1 84.24(9)
P1 Ni1 C26 F1 -26.4(10)
C23 Ni1 C26 F2 137.31(11)
S1 Ni1 C26 F2 -34.67(10)
P1 Ni1 C26 F2 -145.3(9)
C23 Ni1 C26 C25 13.56(10)
S1 Ni1 C26 C25 -158.41(9)
P1 Ni1 C26 C25 90.9(9)
